data_4511453
loop_
_publ_author_name
'Macquart, Ren\'e B.'
'Smith, Mark D.'
'zur Loye, Hans-Conrad'

_publ_section_title
;
 Crystal Growth and Single-Crystal Structures ofRERhO3(RE= La, Pr, Nd, Sm,
 Eu, Tb) Orthorhodites from a K2CO3Flux
;
_journal_issue 6
_journal_name_full 'Crystal Growth &amp; Design'
_journal_page_first 1361
_journal_paper_doi 10.1021/cg050605c
_journal_volume 6
_journal_year 2006
_chemical_formula_moiety 'O3 Pr Rh'
_chemical_formula_sum 'O3 Pr Rh'
_chemical_formula_weight 291.82
_chemical_name_systematic
; 
 ? 
;
_space_group_IT_number 62
_symmetry_cell_setting orthorhombic
_symmetry_space_group_name_Hall '-P 2c 2ab'
_symmetry_space_group_name_H-M 'P b n m'
_atom_sites_solution_primary direct
_atom_sites_solution_secondary difmap
_audit_creation_method SHELXL-97
_cell_angle_alpha 90.00
_cell_angle_beta 90.00
_cell_angle_gamma 90.00
_cell_formula_units_Z 4
_cell_length_a 5.4167(2)
_cell_length_b 5.7405(2)
_cell_length_c 7.8032(3)
_cell_measurement_reflns_used 2294
_cell_measurement_temperature 294(1)
_cell_measurement_theta_max 36.240
_cell_measurement_theta_min 4.580
_cell_volume 242.637(15)
_computing_cell_refinement 'SAINT+ NT V6.22 (Bruker, 2001)'
_computing_data_collection 'SMART NT V5.625 (Bruker, 1998)'
_computing_data_reduction 'SAINT+ NT V6.22'
_computing_molecular_graphics 'SHELXTL V6.1 (Sheldrick, 2000)'
_computing_publication_material 'SHELXTL V6.1'
_computing_structure_refinement 'SHELXL-97 (Sheldrick, 1997)'
_computing_structure_solution 'SHELXS-97 (Sheldrick, 1990)'
_diffrn_ambient_temperature 294(1)
_diffrn_measured_fraction_theta_full 0.990
_diffrn_measured_fraction_theta_max 0.990
_diffrn_measurement_device_type 'Bruker SMART APEX CCD diffractometer'
_diffrn_measurement_method 'omega scans'
_diffrn_radiation_monochromator graphite
_diffrn_radiation_source 'fine-focus sealed tube'
_diffrn_radiation_type MoK\a
_diffrn_radiation_wavelength 0.71073
_diffrn_reflns_av_R_equivalents 0.0341
_diffrn_reflns_av_sigmaI/netI 0.0227
_diffrn_reflns_limit_h_max 9
_diffrn_reflns_limit_h_min -8
_diffrn_reflns_limit_k_max 9
_diffrn_reflns_limit_k_min -8
_diffrn_reflns_limit_l_max 13
_diffrn_reflns_limit_l_min -13
_diffrn_reflns_number 5218
_diffrn_reflns_theta_full 36.34
_diffrn_reflns_theta_max 36.34
_diffrn_reflns_theta_min 4.58
_exptl_absorpt_coefficient_mu 26.356
_exptl_absorpt_correction_T_max 1.0000
_exptl_absorpt_correction_T_min 0.7663
_exptl_absorpt_correction_type multi-scan
_exptl_absorpt_process_details '(SADABS, Bruker, 2001)'
_exptl_crystal_colour black
_exptl_crystal_density_diffrn 7.989
_exptl_crystal_density_method 'not measured'
_exptl_crystal_description block
_exptl_crystal_F_000 512
_exptl_crystal_size_max 0.04
_exptl_crystal_size_mid 0.04
_exptl_crystal_size_min 0.03
_refine_diff_density_max 1.497
_refine_diff_density_min -2.088
_refine_diff_density_rms 0.359
_refine_ls_extinction_coef 0.0067(4)
_refine_ls_extinction_expression Fc^*^=kFc[1+0.001xFc^2^\l^3^/sin(2\q)]^-1/4^
_refine_ls_extinction_method SHELXL
_refine_ls_goodness_of_fit_ref 1.161
_refine_ls_matrix_type full
_refine_ls_number_parameters 29
_refine_ls_number_reflns 618
_refine_ls_number_restraints 0
_refine_ls_restrained_S_all 1.161
_refine_ls_R_factor_all 0.0252
_refine_ls_R_factor_gt 0.0221
_refine_ls_shift/su_max 0.001
_refine_ls_shift/su_mean 0.000
_refine_ls_structure_factor_coef Fsqd
_refine_ls_weighting_details 'calc w=1/[\s^2^(Fo^2^)+(0.0120P)^2^+1.8150P] where P=(Fo^2^+2Fc^2^)/3'
_refine_ls_weighting_scheme calc
_refine_ls_wR_factor_gt 0.0440
_refine_ls_wR_factor_ref 0.0446
_reflns_number_gt 577
_reflns_number_total 618
_reflns_threshold_expression >2sigma(I)
_cod_data_source_file cg050605c_si.cif
_cod_data_source_block PrRhO3_Pbnm
_cod_depositor_comments
;
The following automatic conversions were performed:

'_symmetry_cell_setting' value 'Orthorhombic' changed to
'orthorhombic' according to
/usr/data/users/saulius/automatic-downloads/retrospective/ACS/lib/dictionaries/cif_core.dic
dictionary named 'cif_core.dic' version 2.4.2 from 2011-04-26.

Automatic conversion script
Id: cif_fix_values 2281 2013-09-26 08:29:07Z andrius 
;
_cod_database_code 4511453

loop_
_symmetry_equiv_pos_as_xyz
'x, y, z'
'x+1/2, -y+1/2, -z'
'-x, -y, z+1/2'
'-x+1/2, y+1/2, -z+1/2'
'-x, -y, -z'
'-x-1/2, y-1/2, z'
'x, y, -z-1/2'
'x-1/2, -y-1/2, z-1/2'

loop_
_atom_site_label
_atom_site_type_symbol
_atom_site_fract_x
_atom_site_fract_y
_atom_site_fract_z
_atom_site_U_iso_or_equiv
_atom_site_adp_type
_atom_site_occupancy
_atom_site_symmetry_multiplicity
_atom_site_calc_flag
_atom_site_refinement_flags
Pr1 Pr 0.51871(5) 0.43300(5) 0.2500 0.00650(9) Uani 1 2 d S
Rh1 Rh 0.5000 0.0000 0.0000 0.00476(9) Uani 1 2 d S
O1 O 0.3977(6) 0.0315(7) 0.2500 0.0076(6) Uani 1 2 d S
O2 O 0.8103(4) 0.1973(5) 0.0516(3) 0.0079(4) Uani 1 1 d .

loop_
_atom_site_aniso_label
_atom_site_aniso_U_11
_atom_site_aniso_U_22
_atom_site_aniso_U_33
_atom_site_aniso_U_23
_atom_site_aniso_U_13
_atom_site_aniso_U_12
Pr1 0.00719(12) 0.00605(13) 0.00628(13) 0.000 0.000 -0.00058(8)
Rh1 0.00518(15) 0.00469(17) 0.00440(16) 0.00006(11) -0.00007(10) 0.00001(10)
O1 0.0070(13) 0.0086(15) 0.0071(15) 0.000 0.000 -0.0006(11)
O2 0.0088(10) 0.0064(11) 0.0085(11) 0.0022(9) -0.0016(8) -0.0023(8)

loop_
_atom_type_symbol
_atom_type_description
_atom_type_scat_dispersion_real
_atom_type_scat_dispersion_imag
_atom_type_scat_source
O O 0.0106 0.0060 'International Tables Vol C Tables 4.2.6.8 and 6.1.1.4'
Rh Rh -1.1178 0.9187 'International Tables Vol C Tables 4.2.6.8 and 6.1.1.4'
Pr Pr -0.2180 2.8214 'International Tables Vol C Tables 4.2.6.8 and 6.1.1.4'

loop_
_geom_angle_atom_site_label_1
_geom_angle_atom_site_label_2
_geom_angle_atom_site_label_3
_geom_angle
_geom_angle_site_symmetry_1
_geom_angle_site_symmetry_3
O1 Pr1 O2 102.98(9) 6_665 4_655
O1 Pr1 O2 102.98(9) 6_665 6_765
O2 Pr1 O2 82.12(13) 4_655 6_765
O1 Pr1 O1 88.20(9) 6_665 .
O2 Pr1 O1 136.60(7) 4_655 .
O2 Pr1 O1 136.60(7) 6_765 .
O1 Pr1 O2 135.87(7) 6_665 .
O2 Pr1 O2 119.26(5) 4_655 .
O2 Pr1 O2 72.80(6) 6_765 .
O1 Pr1 O2 70.41(8) . .
O1 Pr1 O2 135.87(7) 6_665 7_556
O2 Pr1 O2 72.80(6) 4_655 7_556
O2 Pr1 O2 119.26(5) 6_765 7_556
O1 Pr1 O2 70.41(8) . 7_556
O2 Pr1 O2 73.33(12) . 7_556
O1 Pr1 O2 70.35(6) 6_665 2_455
O2 Pr1 O2 155.50(6) 4_655 2_455
O2 Pr1 O2 76.78(9) 6_765 2_455
O1 Pr1 O2 67.74(6) . 2_455
O2 Pr1 O2 65.92(3) . 2_455
O2 Pr1 O2 128.84(4) 7_556 2_455
O1 Pr1 O2 70.35(6) 6_665 8_566
O2 Pr1 O2 76.78(9) 4_655 8_566
O2 Pr1 O2 155.50(6) 6_765 8_566
O1 Pr1 O2 67.74(6) . 8_566
O2 Pr1 O2 128.84(4) . 8_566
O2 Pr1 O2 65.92(3) 7_556 8_566
O2 Pr1 O2 120.16(11) 2_455 8_566
O1 Pr1 Rh1 99.22(7) 6_665 .
O2 Pr1 Rh1 157.51(6) 4_655 .
O2 Pr1 Rh1 96.51(7) 6_765 .
O1 Pr1 Rh1 40.09(2) . .
O2 Pr1 Rh1 40.60(5) . .
O2 Pr1 Rh1 88.72(6) 7_556 .
O2 Pr1 Rh1 40.11(5) 2_455 .
O2 Pr1 Rh1 107.75(6) 8_566 .
O1 Pr1 Rh1 99.22(7) 6_665 3_655
O2 Pr1 Rh1 96.51(7) 4_655 3_655
O2 Pr1 Rh1 157.51(6) 6_765 3_655
O1 Pr1 Rh1 40.09(2) . 3_655
O2 Pr1 Rh1 88.72(6) . 3_655
O2 Pr1 Rh1 40.60(5) 7_556 3_655
O2 Pr1 Rh1 107.75(6) 2_455 3_655
O2 Pr1 Rh1 40.11(5) 8_566 3_655
Rh1 Pr1 Rh1 76.205(7) . 3_655
O1 Pr1 Rh1 137.96(4) 6_665 4_655
O2 Pr1 Rh1 38.86(6) 4_655 4_655
O2 Pr1 Rh1 90.17(6) 6_765 4_655
O1 Pr1 Rh1 109.29(7) . 4_655
O2 Pr1 Rh1 86.11(6) . 4_655
O2 Pr1 Rh1 38.88(6) 7_556 4_655
O2 Pr1 Rh1 151.48(5) 2_455 4_655
O2 Pr1 Rh1 81.21(5) 8_566 4_655
Rh1 Pr1 Rh1 119.003(8) . 4_655
Rh1 Pr1 Rh1 75.556(4) 3_655 4_655
O1 Pr1 Rh1 137.96(4) 6_665 2
O2 Pr1 Rh1 90.17(6) 4_655 2
O2 Pr1 Rh1 38.86(6) 6_765 2
O1 Pr1 Rh1 109.29(7) . 2
O2 Pr1 Rh1 38.88(6) . 2
O2 Pr1 Rh1 86.11(6) 7_556 2
O2 Pr1 Rh1 81.21(5) 2_455 2
O2 Pr1 Rh1 151.48(5) 8_566 2
Rh1 Pr1 Rh1 75.556(4) . 2
Rh1 Pr1 Rh1 119.003(8) 3_655 2
Rh1 Pr1 Rh1 73.023(6) 4_655 2
O1 Rh1 O1 180.0 . 5_655
O1 Rh1 O2 88.65(13) . 2_455
O1 Rh1 O2 91.35(13) 5_655 2_455
O1 Rh1 O2 91.35(13) . 6_755
O1 Rh1 O2 88.65(13) 5_655 6_755
O2 Rh1 O2 180.0 2_455 6_755
O1 Rh1 O2 90.80(12) . 5_655
O1 Rh1 O2 89.20(12) 5_655 5_655
O2 Rh1 O2 91.06(4) 2_455 5_655
O2 Rh1 O2 88.94(4) 6_755 5_655
O1 Rh1 O2 89.20(12) . .
O1 Rh1 O2 90.80(12) 5_655 .
O2 Rh1 O2 88.94(4) 2_455 .
O2 Rh1 O2 91.06(4) 6_755 .
O2 Rh1 O2 180.0 5_655 .
O1 Rh1 Pr1 49.28(11) . .
O1 Rh1 Pr1 130.72(11) 5_655 .
O2 Rh1 Pr1 58.19(8) 2_455 .
O2 Rh1 Pr1 121.81(8) 6_755 .
O2 Rh1 Pr1 125.25(7) 5_655 .
O2 Rh1 Pr1 54.75(7) . .
O1 Rh1 Pr1 130.72(11) . 5_655
O1 Rh1 Pr1 49.28(11) 5_655 5_655
O2 Rh1 Pr1 121.81(8) 2_455 5_655
O2 Rh1 Pr1 58.19(8) 6_755 5_655
O2 Rh1 Pr1 54.75(7) 5_655 5_655
O2 Rh1 Pr1 125.25(7) . 5_655
Pr1 Rh1 Pr1 180.0 . 5_655
O1 Rh1 Pr1 110.07(9) . 2_455
O1 Rh1 Pr1 69.93(9) 5_655 2_455
O2 Rh1 Pr1 52.25(7) 2_455 2_455
O2 Rh1 Pr1 127.75(7) 6_755 2_455
O2 Rh1 Pr1 45.70(7) 5_655 2_455
O2 Rh1 Pr1 134.30(7) . 2_455
Pr1 Rh1 Pr1 107.483(5) . 2_455
Pr1 Rh1 Pr1 72.518(5) 5_655 2_455
O1 Rh1 Pr1 69.93(9) . 6_755
O1 Rh1 Pr1 110.07(9) 5_655 6_755
O2 Rh1 Pr1 127.75(7) 2_455 6_755
O2 Rh1 Pr1 52.25(7) 6_755 6_755
O2 Rh1 Pr1 134.30(7) 5_655 6_755
O2 Rh1 Pr1 45.70(7) . 6_755
Pr1 Rh1 Pr1 72.518(5) . 6_755
Pr1 Rh1 Pr1 107.482(5) 5_655 6_755
Pr1 Rh1 Pr1 180.0 2_455 6_755
O1 Rh1 Pr1 40.95(10) . 6_655
O1 Rh1 Pr1 139.05(10) 5_655 6_655
O2 Rh1 Pr1 78.33(7) 2_455 6_655
O2 Rh1 Pr1 101.67(7) 6_755 6_655
O2 Rh1 Pr1 52.06(8) 5_655 6_655
O2 Rh1 Pr1 127.94(8) . 6_655
Pr1 Rh1 Pr1 76.366(6) . 6_655
Pr1 Rh1 Pr1 103.634(6) 5_655 6_655
Pr1 Rh1 Pr1 72.619(3) 2_455 6_655
Pr1 Rh1 Pr1 107.381(3) 6_755 6_655
O1 Rh1 Pr1 139.05(10) . 2
O1 Rh1 Pr1 40.95(10) 5_655 2
O2 Rh1 Pr1 101.67(7) 2_455 2
O2 Rh1 Pr1 78.33(7) 6_755 2
O2 Rh1 Pr1 127.94(8) 5_655 2
O2 Rh1 Pr1 52.06(8) . 2
Pr1 Rh1 Pr1 103.633(6) . 2
Pr1 Rh1 Pr1 76.366(5) 5_655 2
Pr1 Rh1 Pr1 107.381(4) 2_455 2
Pr1 Rh1 Pr1 72.618(3) 6_755 2
Pr1 Rh1 Pr1 180.0 6_655 2
Rh1 O1 Rh1 146.72(19) . 3_655
Rh1 O1 Pr1 104.03(10) . 6_655
Rh1 O1 Pr1 104.03(10) 3_655 6_655
Rh1 O1 Pr1 90.63(11) . .
Rh1 O1 Pr1 90.63(11) 3_655 .
Pr1 O1 Pr1 119.96(15) 6_655 .
Rh1 O2 Rh1 146.17(14) 2 .
Rh1 O2 Pr1 118.40(11) 2 6_755
Rh1 O2 Pr1 95.44(10) . 6_755
Rh1 O2 Pr1 88.87(9) 2 .
Rh1 O2 Pr1 84.65(8) . .
Pr1 O2 Pr1 100.54(10) 6_755 .
Rh1 O2 Pr1 81.69(8) 2 2
Rh1 O2 Pr1 91.05(9) . 2
Pr1 O2 Pr1 103.22(9) 6_755 2
Pr1 O2 Pr1 156.15(11) . 2

loop_
_geom_bond_atom_site_label_1
_geom_bond_atom_site_label_2
_geom_bond_distance
_geom_bond_site_symmetry_2
Pr1 O1 2.325(4) 6_665
Pr1 O2 2.357(3) 4_655
Pr1 O2 2.357(3) 6_765
Pr1 O1 2.396(4) .
Pr1 O2 2.593(3) .
Pr1 O2 2.593(3) 7_556
Pr1 O2 2.715(3) 2_455
Pr1 O2 2.715(3) 8_566
Pr1 Rh1 3.1614(2) .
Pr1 Rh1 3.1614(2) 3_655
Pr1 Rh1 3.2787(2) 4_655
Pr1 Rh1 3.2787(2) 2
Rh1 O1 2.0361(10) .
Rh1 O1 2.0361(10) 5_655
Rh1 O2 2.059(2) 2_455
Rh1 O2 2.059(2) 6_755
Rh1 O2 2.066(2) 5_655
Rh1 O2 2.066(2) .
Rh1 Pr1 3.1614(2) 5_655
Rh1 Pr1 3.2787(2) 2_455
Rh1 Pr1 3.2787(2) 6_755
Rh1 Pr1 3.4421(2) 6_655
Rh1 Pr1 3.4421(2) 2
O1 Rh1 2.0361(10) 3_655
O1 Pr1 2.325(4) 6_655
O2 Rh1 2.059(2) 2
O2 Pr1 2.357(3) 6_755
O2 Pr1 2.715(3) 2
